data_1560852
loop_
_publ_author_name
'Keil, Philip M.'
'Szilv\'asi, Tibor'
'Hadlington, Terrance J.'

_publ_section_title
;
 Reversible metathesis of ammonia in an acyclic germylene--Ni0 complex
;
_journal_issue 15
_journal_name_full 'Chemical Science'
_journal_page_first 5582
_journal_page_last 5590
_journal_paper_doi 10.1039/D1SC00450F
_journal_volume 12
_journal_year 2021
_chemical_formula_moiety 'C71 H83 Cl Ge N Ni O P3 Si'
_chemical_formula_sum 'C71 H83 Cl Ge N Ni O P3 Si'
_chemical_formula_weight 1254.13
_space_group_crystal_system monoclinic
_space_group_IT_number 14
_space_group_name_Hall '-P 2ybc'
_space_group_name_H-M_alt 'P 1 21/c 1'
_atom_sites_solution_hydrogens geom
_audit_creation_method SHELXL-2018/3
_audit_update_record
;
2021-01-19 deposited with the CCDC.	2021-03-05 downloaded from the CCDC.
;
_cell_angle_alpha 90
_cell_angle_beta 102.70(3)
_cell_angle_gamma 90
_cell_formula_units_Z 4
_cell_length_a 17.370(4)
_cell_length_b 19.770(4)
_cell_length_c 19.410(4)
_cell_measurement_reflns_used 2000
_cell_measurement_temperature 150(2)
_cell_measurement_theta_max 32.5
_cell_measurement_theta_min 1.92
_cell_volume 6502(3)
_computing_structure_refinement 'SHELXL-2018/3 (Sheldrick, 2018)'
_diffrn_ambient_temperature 150(2)
_diffrn_detector Pilatus300K
_diffrn_detector_area_resol_mean 5.81
_diffrn_measured_fraction_theta_full 0.998
_diffrn_measured_fraction_theta_max 0.998
_diffrn_measurement_device_type 'STOE StadiVari'
_diffrn_measurement_method '\w scans'
_diffrn_radiation_collimation '0.6 mm diameter'
_diffrn_radiation_monochromator 'Graded multilayer mirror'
_diffrn_radiation_type 'Mo K\a'
_diffrn_radiation_wavelength 0.71073
_diffrn_reflns_av_R_equivalents 0.0524
_diffrn_reflns_av_unetI/netI 0.0449
_diffrn_reflns_Laue_measured_fraction_full 0.998
_diffrn_reflns_Laue_measured_fraction_max 0.998
_diffrn_reflns_limit_h_max 21
_diffrn_reflns_limit_h_min -21
_diffrn_reflns_limit_k_max 24
_diffrn_reflns_limit_k_min -24
_diffrn_reflns_limit_l_max 23
_diffrn_reflns_limit_l_min -23
_diffrn_reflns_number 71318
_diffrn_reflns_point_group_measured_fraction_full 0.998
_diffrn_reflns_point_group_measured_fraction_max 0.998
_diffrn_reflns_theta_full 25.242
_diffrn_reflns_theta_max 26.000
_diffrn_reflns_theta_min 2.979
_diffrn_source 'Genix 3D HF Mo'
_diffrn_source_current 1.000
_diffrn_source_power 0.050
_diffrn_source_voltage 50
_exptl_absorpt_coefficient_mu 0.928
_exptl_absorpt_correction_T_max 1.000
_exptl_absorpt_correction_T_min 0.911
_exptl_absorpt_correction_type empirical
_exptl_absorpt_process_details 'STOE X-AREA 1.76'
_exptl_crystal_colour red-brown
_exptl_crystal_density_diffrn 1.281
_exptl_crystal_description rod
_exptl_crystal_F_000 2640
_exptl_crystal_size_max 0.10
_exptl_crystal_size_mid 0.07
_exptl_crystal_size_min 0.07
_refine_diff_density_max 0.968
_refine_diff_density_min -0.387
_refine_diff_density_rms 0.065
_refine_ls_extinction_method none
_refine_ls_goodness_of_fit_ref 1.035
_refine_ls_hydrogen_treatment constr
_refine_ls_matrix_type full
_refine_ls_number_parameters 731
_refine_ls_number_reflns 12767
_refine_ls_number_restraints 0
_refine_ls_restrained_S_all 1.035
_refine_ls_R_factor_all 0.0628
_refine_ls_R_factor_gt 0.0380
_refine_ls_shift/su_max 0.001
_refine_ls_shift/su_mean 0.000
_refine_ls_structure_factor_coef Fsqd
_refine_ls_weighting_details 'w=1/[\s^2^(Fo^2^)+(0.0591P)^2^] where P=(Fo^2^+2Fc^2^)/3'
_refine_ls_weighting_scheme calc
_refine_ls_wR_factor_gt 0.0932
_refine_ls_wR_factor_ref 0.1021
_reflns_Friedel_coverage 0.000
_reflns_number_gt 9373
_reflns_number_total 12767
_reflns_threshold_expression 'I > 2\s(I)'
_cod_data_source_file d1sc00450f2.cif
_cod_data_source_block compound_4b
_cod_depositor_comments 'Adding full bibliography for 1560843--1560857.cif.'
_cod_original_cell_volume 6502(2)
_cod_original_sg_symbol_H-M 'P 21/c'
_cod_database_code 1560852
_shelx_shelxl_version_number 2018/3
_shelx_space_group_comment
;
The symmetry employed for this shelxl refinement is uniquely defined
by the following loop, which should always be used as a source of
symmetry information in preference to the above space-group names.
They are only intended as comments.
;

loop_
_space_group_symop_operation_xyz
'x, y, z'
'-x, y+1/2, -z+1/2'
'-x, -y, -z'
'x, -y-1/2, z-1/2'

loop_
_atom_site_label
_atom_site_type_symbol
_atom_site_fract_x
_atom_site_fract_y
_atom_site_fract_z
_atom_site_U_iso_or_equiv
_atom_site_adp_type
_atom_site_occupancy
_atom_site_site_symmetry_order
_atom_site_calc_flag
_atom_site_refinement_flags_posn
_atom_site_refinement_flags_adp
_atom_site_refinement_flags_occupancy
_atom_site_disorder_assembly
_atom_site_disorder_group
Ge1 Ge 0.16936(2) 0.48898(2) 0.73019(2) 0.02038(8) Uani 1 1 d . . . . .
Ni1 Ni 0.27001(2) 0.53530(2) 0.69749(2) 0.01865(9) Uani 1 1 d . . . . .
P1 P 0.35167(4) 0.53905(3) 0.80167(3) 0.01987(15) Uani 1 1 d . . . . .
P3 P 0.29254(4) 0.46640(3) 0.61475(3) 0.01968(15) Uani 1 1 d . . . . .
Cl1 Cl 0.06362(4) 0.43891(3) 0.65945(3) 0.02516(15) Uani 1 1 d . . . . .
P2 P 0.24379(4) 0.63937(3) 0.65799(3) 0.02182(15) Uani 1 1 d . . . . .
Si1 Si 0.22318(4) 0.48234(4) 0.89516(4) 0.02415(17) Uani 1 1 d . . . . .
N1 N 0.14890(12) 0.46808(11) 0.81834(11) 0.0213(5) Uani 1 1 d . . . . .
C56 C 0.39560(15) 0.46825(13) 0.60424(13) 0.0221(6) Uani 1 1 d . . . . .
C20 C 0.41982(15) 0.61274(13) 0.82127(13) 0.0227(6) Uani 1 1 d . . . . .
C50 C 0.23874(15) 0.48317(13) 0.52413(13) 0.0216(6) Uani 1 1 d . . . . .
C49 C 0.18618(17) 0.68398(14) 0.77156(15) 0.0308(7) Uani 1 1 d . . . . .
H49 H 0.163080 0.640202 0.767715 0.037 Uiso 1 1 calc R U . . .
C52 C 0.11926(18) 0.47726(16) 0.43258(14) 0.0347(7) Uani 1 1 d . . . . .
H52 H 0.067197 0.460456 0.416252 0.042 Uiso 1 1 calc R U . . .
C51 C 0.16201(17) 0.45899(14) 0.49906(14) 0.0292(6) Uani 1 1 d . . . . .
H51 H 0.138963 0.429810 0.527796 0.035 Uiso 1 1 calc R U . . .
C54 C 0.22703(18) 0.54307(15) 0.41358(15) 0.0328(7) Uani 1 1 d . . . . .
H54 H 0.249813 0.571710 0.384175 0.039 Uiso 1 1 calc R U . . .
C38 C 0.15121(16) 0.65799(14) 0.59394(13) 0.0254(6) Uani 1 1 d . . . . .
C32 C 0.31611(16) 0.67841(13) 0.61350(14) 0.0247(6) Uani 1 1 d . . . . .
C1 C 0.06873(15) 0.44879(13) 0.82305(13) 0.0229(6) Uani 1 1 d . . . . .
C31 C 0.47670(17) 0.47603(14) 0.89902(14) 0.0302(7) Uani 1 1 d . . . . .
H31 H 0.467235 0.508954 0.931839 0.036 Uiso 1 1 calc R U . . .
C55 C 0.27079(16) 0.52540(13) 0.48035(14) 0.0268(6) Uani 1 1 d . . . . .
H55 H 0.322882 0.542330 0.496057 0.032 Uiso 1 1 calc R U . . .
C27 C 0.44568(16) 0.42659(13) 0.78412(14) 0.0274(6) Uani 1 1 d . . . . .
H27 H 0.414369 0.424969 0.737396 0.033 Uiso 1 1 calc R U . . .
C44 C 0.23403(16) 0.70282(13) 0.72596(13) 0.0244(6) Uani 1 1 d . . . . .
C24 C 0.45207(17) 0.72815(15) 0.85834(15) 0.0333(7) Uani 1 1 d . . . . .
H24 H 0.437837 0.769207 0.877729 0.040 Uiso 1 1 calc R U . . .
C62 C 0.27469(15) 0.37456(13) 0.62154(14) 0.0244(6) Uani 1 1 d . . . . .
C2 C 0.04755(16) 0.37975(14) 0.82401(14) 0.0279(6) Uani 1 1 d . . . . .
C39 C 0.10417(16) 0.60525(15) 0.56151(14) 0.0309(7) Uani 1 1 d . . . . .
H39 H 0.118105 0.559926 0.575015 0.037 Uiso 1 1 calc R U . . .
C6 C 0.01188(16) 0.49942(14) 0.82316(13) 0.0261(6) Uani 1 1 d . . . . .
C37 C 0.39174(17) 0.69239(14) 0.65241(15) 0.0304(6) Uani 1 1 d . . . . .
H37 H 0.403512 0.686569 0.702212 0.037 Uiso 1 1 calc R U . . .
C28 C 0.50804(18) 0.38117(15) 0.80416(16) 0.0349(7) Uani 1 1 d . . . . .
H28 H 0.518509 0.348626 0.771385 0.042 Uiso 1 1 calc R U . . .
C10 C 0.02651(17) 0.57470(14) 0.81514(14) 0.0297(6) Uani 1 1 d . . . . .
H10 H 0.084936 0.581717 0.825380 0.036 Uiso 1 1 calc R U . . .
C12 C -0.00685(19) 0.59821(15) 0.73867(15) 0.0380(7) Uani 1 1 d . . . . .
H12A H 0.016258 0.570960 0.706183 0.057 Uiso 1 1 calc R U . . .
H12B H 0.006293 0.645955 0.734012 0.057 Uiso 1 1 calc R U . . .
H12C H -0.064324 0.592659 0.727213 0.057 Uiso 1 1 calc R U . . .
C21 C 0.49250(16) 0.60915(14) 0.80115(14) 0.0268(6) Uani 1 1 d . . . . .
H21 H 0.506789 0.568463 0.781099 0.032 Uiso 1 1 calc R U . . .
C61 C 0.43968(16) 0.52438(14) 0.63091(15) 0.0293(6) Uani 1 1 d . . . . .
H61 H 0.415679 0.559525 0.652172 0.035 Uiso 1 1 calc R U . . .
C3 C -0.02969(17) 0.36322(16) 0.82782(15) 0.0346(7) Uani 1 1 d . . . . .
H3 H -0.044193 0.316973 0.829038 0.042 Uiso 1 1 calc R U . . .
C45 C 0.26629(18) 0.76727(14) 0.73213(15) 0.0327(7) Uani 1 1 d . . . . .
H45 H 0.298436 0.781265 0.700972 0.039 Uiso 1 1 calc R U . . .
C5 C -0.06427(17) 0.48013(15) 0.82731(15) 0.0323(7) Uani 1 1 d . . . . .
H5 H -0.102626 0.514129 0.828426 0.039 Uiso 1 1 calc R U . . .
C22 C 0.54411(16) 0.66389(15) 0.80991(14) 0.0308(7) Uani 1 1 d . . . . .
H22 H 0.593219 0.660271 0.796260 0.037 Uiso 1 1 calc R U . . .
C36 C 0.45035(18) 0.71483(15) 0.61917(16) 0.0362(7) Uani 1 1 d . . . . .
H36 H 0.501838 0.723848 0.646358 0.043 Uiso 1 1 calc R U . . .
C48 C 0.17183(19) 0.72857(16) 0.82268(16) 0.0396(8) Uani 1 1 d . . . . .
H48 H 0.138985 0.715104 0.853440 0.047 Uiso 1 1 calc R U . . .
C19 C 0.29942(15) 0.54400(14) 0.87485(13) 0.0233(6) Uani 1 1 d . . . . .
H19A H 0.273275 0.588776 0.870003 0.028 Uiso 1 1 calc R U . . .
H19B H 0.341385 0.546285 0.918514 0.028 Uiso 1 1 calc R U . . .
C25 C 0.40049(16) 0.67316(14) 0.85016(14) 0.0275(6) Uani 1 1 d . . . . .
H25 H 0.351744 0.677004 0.864428 0.033 Uiso 1 1 calc R U . . .
C59 C 0.55366(18) 0.47963(17) 0.59687(16) 0.0409(8) Uani 1 1 d . . . . .
H59 H 0.607763 0.483291 0.595241 0.049 Uiso 1 1 calc R U . . .
C23 C 0.52372(17) 0.72355(15) 0.83854(15) 0.0341(7) Uani 1 1 d . . . . .
H23 H 0.558660 0.761119 0.844572 0.041 Uiso 1 1 calc R U . . .
C58 C 0.51072(19) 0.42348(17) 0.56882(17) 0.0415(8) Uani 1 1 d . . . . .
H58 H 0.534910 0.389064 0.546744 0.050 Uiso 1 1 calc R U . . .
C16 C 0.27024(17) 0.40148(14) 0.93706(14) 0.0316(7) Uani 1 1 d . . . . .
H16 H 0.226408 0.374025 0.948636 0.038 Uiso 1 1 calc R U . . .
C13 C 0.17517(18) 0.52699(16) 0.96172(14) 0.0354(7) Uani 1 1 d . . . . .
H13 H 0.132604 0.555597 0.932735 0.042 Uiso 1 1 calc R U . . .
C64 C 0.26704(18) 0.27689(15) 0.69514(16) 0.0374(7) Uani 1 1 d . . . . .
H64 H 0.269259 0.258350 0.740690 0.045 Uiso 1 1 calc R U . . .
C30 C 0.53821(17) 0.43040(15) 0.91896(15) 0.0340(7) Uani 1 1 d . . . . .
H30 H 0.569481 0.431397 0.965720 0.041 Uiso 1 1 calc R U . . .
C26 C 0.42856(15) 0.47410(13) 0.83121(14) 0.0234(6) Uani 1 1 d . . . . .
C53 C 0.15164(19) 0.51965(15) 0.38988(15) 0.0353(7) Uani 1 1 d . . . . .
H53 H 0.121940 0.532392 0.344608 0.042 Uiso 1 1 calc R U . . .
C60 C 0.51789(17) 0.53041(16) 0.62727(16) 0.0372(7) Uani 1 1 d . . . . .
H60 H 0.547052 0.569515 0.645697 0.045 Uiso 1 1 calc R U . . .
C7 C 0.10315(18) 0.32153(15) 0.81902(18) 0.0398(8) Uani 1 1 d . . . . .
H7 H 0.156484 0.340920 0.819671 0.048 Uiso 1 1 calc R U . . .
C4 C -0.08549(17) 0.41274(16) 0.82985(16) 0.0368(7) Uani 1 1 d . . . . .
H4 H -0.137569 0.400714 0.832945 0.044 Uiso 1 1 calc R U . . .
C29 C 0.55427(18) 0.38355(15) 0.87129(16) 0.0368(7) Uani 1 1 d . . . . .
H29 H 0.597189 0.353046 0.884891 0.044 Uiso 1 1 calc R U . . .
C63 C 0.27702(16) 0.34601(14) 0.68723(14) 0.0290(6) Uani 1 1 d . . . . .
H63 H 0.285627 0.374336 0.727745 0.035 Uiso 1 1 calc R U . . .
C67 C 0.26157(18) 0.33135(15) 0.56333(15) 0.0338(7) Uani 1 1 d . . . . .
H67 H 0.259535 0.349398 0.517607 0.041 Uiso 1 1 calc R U . . .
C40 C 0.03685(18) 0.61805(18) 0.50943(16) 0.0423(8) Uani 1 1 d . . . . .
H40 H 0.005610 0.581520 0.486929 0.051 Uiso 1 1 calc R U . . .
C57 C 0.43170(17) 0.41725(15) 0.57289(15) 0.0324(7) Uani 1 1 d . . . . .
H57 H 0.402502 0.378222 0.554285 0.039 Uiso 1 1 calc R U . . .
C11 C -0.00657(19) 0.61901(16) 0.86694(16) 0.0401(8) Uani 1 1 d . . . . .
H11A H -0.064358 0.617163 0.854905 0.060 Uiso 1 1 calc R U . . .
H11B H 0.010784 0.665857 0.863789 0.060 Uiso 1 1 calc R U . . .
H11C H 0.012778 0.602267 0.915169 0.060 Uiso 1 1 calc R U . . .
C35 C 0.43405(19) 0.72403(16) 0.54692(16) 0.0407(8) Uani 1 1 d . . . . .
H35 H 0.474148 0.738996 0.524192 0.049 Uiso 1 1 calc R U . . .
C17 C 0.31050(18) 0.35588(15) 0.89149(16) 0.0372(7) Uani 1 1 d . . . . .
H17A H 0.358979 0.377647 0.884703 0.056 Uiso 1 1 calc R U . . .
H17B H 0.274729 0.348601 0.845481 0.056 Uiso 1 1 calc R U . . .
H17C H 0.323508 0.312269 0.915202 0.056 Uiso 1 1 calc R U . . .
C33 C 0.29982(18) 0.68821(14) 0.54065(15) 0.0321(7) Uani 1 1 d . . . . .
H33 H 0.248477 0.679184 0.513183 0.038 Uiso 1 1 calc R U . . .
C66 C 0.25143(19) 0.26220(15) 0.57125(17) 0.0408(8) Uani 1 1 d . . . . .
H66 H 0.242743 0.233597 0.530955 0.049 Uiso 1 1 calc R U . . .
C14 C 0.22829(19) 0.57699(17) 1.01259(15) 0.0429(8) Uani 1 1 d . . . . .
H14A H 0.197259 0.598784 1.042852 0.064 Uiso 1 1 calc R U . . .
H14B H 0.248734 0.611516 0.985082 0.064 Uiso 1 1 calc R U . . .
H14C H 0.272458 0.552287 1.041994 0.064 Uiso 1 1 calc R U . . .
C65 C 0.25384(18) 0.23506(15) 0.63633(17) 0.0405(8) Uani 1 1 d . . . . .
H65 H 0.246520 0.187838 0.641330 0.049 Uiso 1 1 calc R U . . .
C43 C 0.12817(19) 0.72446(16) 0.57467(15) 0.0387(8) Uani 1 1 d . . . . .
H43 H 0.159211 0.761138 0.597076 0.046 Uiso 1 1 calc R U . . .
C46 C 0.2521(2) 0.81130(15) 0.78320(16) 0.0410(8) Uani 1 1 d . . . . .
H46 H 0.274835 0.855215 0.787059 0.049 Uiso 1 1 calc R U . . .
C34 C 0.3588(2) 0.71126(16) 0.50802(16) 0.0418(8) Uani 1 1 d . . . . .
H34 H 0.347108 0.718275 0.458391 0.050 Uiso 1 1 calc R U . . .
C18 C 0.3288(2) 0.41509(17) 1.00828(16) 0.0446(8) Uani 1 1 d . . . . .
H18A H 0.347735 0.371933 1.030546 0.067 Uiso 1 1 calc R U . . .
H18B H 0.302013 0.440534 1.039503 0.067 Uiso 1 1 calc R U . . .
H18C H 0.373640 0.441399 0.999864 0.067 Uiso 1 1 calc R U . . .
C41 C 0.0153(2) 0.68412(19) 0.49036(17) 0.0491(9) Uani 1 1 d . . . . .
H41 H -0.030570 0.692850 0.454650 0.059 Uiso 1 1 calc R U . . .
C47 C 0.2048(2) 0.79191(16) 0.82894(17) 0.0422(8) Uani 1 1 d . . . . .
H47 H 0.195486 0.822214 0.864200 0.051 Uiso 1 1 calc R U . . .
C42 C 0.0607(2) 0.73738(18) 0.52331(16) 0.0469(9) Uani 1 1 d . . . . .
H42 H 0.045510 0.782680 0.510751 0.056 Uiso 1 1 calc R U . . .
C15 C 0.1321(2) 0.4787(2) 1.00339(17) 0.0542(10) Uani 1 1 d . . . . .
H15A H 0.171070 0.452392 1.037046 0.081 Uiso 1 1 calc R U . . .
H15B H 0.098193 0.447864 0.970471 0.081 Uiso 1 1 calc R U . . .
H15C H 0.099745 0.505119 1.029044 0.081 Uiso 1 1 calc R U . . .
C9 C 0.0765(2) 0.28214(17) 0.7504(2) 0.0561(10) Uani 1 1 d . . . . .
H9A H 0.022358 0.266122 0.746495 0.084 Uiso 1 1 calc R U . . .
H9B H 0.111576 0.243316 0.750202 0.084 Uiso 1 1 calc R U . . .
H9C H 0.078555 0.311663 0.710231 0.084 Uiso 1 1 calc R U . . .
C8 C 0.1110(2) 0.27320(17) 0.8827(2) 0.0553(10) Uani 1 1 d . . . . .
H8A H 0.120602 0.299590 0.926522 0.083 Uiso 1 1 calc R U . . .
H8B H 0.155134 0.242131 0.883678 0.083 Uiso 1 1 calc R U . . .
H8C H 0.062064 0.247229 0.878374 0.083 Uiso 1 1 calc R U . . .
C70 C -0.2650(3) 0.5418(3) 0.7617(3) 0.102(2) Uani 1 1 d . . . . .
H70A H -0.226267 0.566075 0.798485 0.122 Uiso 1 1 calc R U . . .
H70B H -0.235471 0.513178 0.734538 0.122 Uiso 1 1 calc R U . . .
O1 O -0.31154(14) 0.58890(15) 0.71623(15) 0.0693(8) Uani 1 1 d . . . . .
C69 C -0.2659(3) 0.6239(2) 0.6755(4) 0.103(2) Uani 1 1 d . . . . .
H69A H -0.237057 0.591406 0.651702 0.123 Uiso 1 1 calc R U . . .
H69B H -0.227070 0.653687 0.706165 0.123 Uiso 1 1 calc R U . . .
C68 C -0.3218(3) 0.6651(3) 0.6219(3) 0.0994(19) Uani 1 1 d . . . . .
H68A H -0.355977 0.634913 0.588442 0.149 Uiso 1 1 calc R U . . .
H68B H -0.291772 0.694092 0.596302 0.149 Uiso 1 1 calc R U . . .
H68C H -0.354320 0.693384 0.645766 0.149 Uiso 1 1 calc R U . . .
C71 C -0.3148(3) 0.5000(4) 0.7945(3) 0.123(3) Uani 1 1 d . . . . .
H71A H -0.345473 0.528653 0.819765 0.185 Uiso 1 1 calc R U . . .
H71B H -0.282008 0.468860 0.827886 0.185 Uiso 1 1 calc R U . . .
H71C H -0.350844 0.473934 0.758131 0.185 Uiso 1 1 calc R U . . .

loop_
_atom_site_aniso_label
_atom_site_aniso_U_11
_atom_site_aniso_U_22
_atom_site_aniso_U_33
_atom_site_aniso_U_23
_atom_site_aniso_U_13
_atom_site_aniso_U_12
Ge1 0.02017(15) 0.02318(15) 0.01804(14) -0.00070(11) 0.00476(11) -0.00151(11)
Ni1 0.01992(17) 0.01972(18) 0.01627(16) -0.00063(13) 0.00391(13) -0.00042(13)
P1 0.0200(3) 0.0217(3) 0.0175(3) -0.0015(3) 0.0030(3) -0.0013(3)
P3 0.0214(3) 0.0202(3) 0.0174(3) -0.0012(3) 0.0041(3) -0.0003(3)
Cl1 0.0194(3) 0.0394(4) 0.0146(3) 0.0003(3) -0.0007(2) -0.0035(3)
P2 0.0239(4) 0.0211(4) 0.0204(3) 0.0003(3) 0.0048(3) 0.0010(3)
Si1 0.0236(4) 0.0309(4) 0.0177(4) 0.0012(3) 0.0039(3) -0.0036(3)
N1 0.0193(11) 0.0266(12) 0.0182(11) -0.0025(9) 0.0046(9) -0.0036(9)
C56 0.0239(14) 0.0247(14) 0.0181(13) 0.0035(11) 0.0056(11) 0.0029(11)
C20 0.0239(14) 0.0261(14) 0.0163(13) -0.0006(11) 0.0005(11) -0.0027(11)
C50 0.0246(14) 0.0242(14) 0.0154(12) -0.0024(10) 0.0030(11) 0.0033(11)
C49 0.0360(17) 0.0243(15) 0.0340(16) -0.0073(12) 0.0116(13) -0.0027(12)
C52 0.0309(17) 0.047(2) 0.0232(15) -0.0054(13) -0.0002(13) 0.0016(14)
C51 0.0317(16) 0.0327(16) 0.0235(14) 0.0013(12) 0.0067(12) -0.0008(13)
C54 0.0401(18) 0.0326(17) 0.0284(15) 0.0087(13) 0.0135(13) 0.0087(14)
C38 0.0271(15) 0.0294(15) 0.0202(13) 0.0009(11) 0.0061(11) 0.0033(12)
C32 0.0313(16) 0.0174(13) 0.0271(14) 0.0001(11) 0.0106(12) 0.0008(11)
C1 0.0225(14) 0.0305(15) 0.0167(13) -0.0005(11) 0.0063(11) -0.0039(11)
C31 0.0304(16) 0.0310(17) 0.0264(15) -0.0020(12) 0.0000(12) 0.0006(12)
C55 0.0269(15) 0.0258(15) 0.0281(15) 0.0009(11) 0.0071(12) 0.0029(12)
C27 0.0298(16) 0.0254(15) 0.0242(14) -0.0002(12) -0.0003(12) -0.0004(12)
C44 0.0264(15) 0.0221(14) 0.0226(14) -0.0011(11) 0.0007(11) 0.0036(11)
C24 0.0368(18) 0.0289(16) 0.0338(16) -0.0069(13) 0.0071(13) -0.0048(13)
C62 0.0228(14) 0.0234(14) 0.0262(14) -0.0002(11) 0.0041(11) -0.0011(11)
C2 0.0259(15) 0.0299(16) 0.0294(15) -0.0005(12) 0.0092(12) -0.0040(12)
C39 0.0289(16) 0.0331(17) 0.0301(15) 0.0028(13) 0.0050(13) 0.0051(13)
C6 0.0244(14) 0.0340(16) 0.0191(13) -0.0021(11) 0.0032(11) -0.0029(12)
C37 0.0327(17) 0.0277(16) 0.0302(15) 0.0057(12) 0.0055(13) 0.0002(12)
C28 0.0397(18) 0.0280(16) 0.0344(16) -0.0044(13) 0.0028(14) 0.0068(13)
C10 0.0287(16) 0.0307(16) 0.0289(15) -0.0030(12) 0.0048(12) 0.0014(12)
C12 0.0428(19) 0.0324(17) 0.0360(17) -0.0019(13) 0.0022(14) 0.0081(14)
C21 0.0237(15) 0.0305(16) 0.0257(14) -0.0021(12) 0.0041(12) -0.0011(12)
C61 0.0265(15) 0.0318(17) 0.0303(15) -0.0034(12) 0.0078(12) -0.0009(12)
C3 0.0284(16) 0.0349(17) 0.0430(18) -0.0009(14) 0.0132(14) -0.0081(13)
C45 0.0440(19) 0.0268(16) 0.0293(15) -0.0013(12) 0.0122(14) -0.0024(13)
C5 0.0253(15) 0.0389(18) 0.0345(16) -0.0029(13) 0.0103(13) 0.0036(13)
C22 0.0223(15) 0.0405(18) 0.0299(15) -0.0003(13) 0.0063(12) -0.0058(13)
C36 0.0342(17) 0.0304(17) 0.0440(18) -0.0011(14) 0.0084(14) -0.0053(13)
C48 0.0455(19) 0.0391(19) 0.0388(18) -0.0062(14) 0.0194(15) -0.0020(15)
C19 0.0203(13) 0.0307(15) 0.0172(13) -0.0011(11) 0.0008(10) -0.0015(11)
C25 0.0275(15) 0.0306(16) 0.0256(14) -0.0044(12) 0.0084(12) -0.0035(12)
C59 0.0252(16) 0.061(2) 0.0389(18) 0.0034(16) 0.0117(14) 0.0033(15)
C23 0.0311(17) 0.0317(17) 0.0385(17) -0.0045(13) 0.0054(13) -0.0109(13)
C58 0.0363(18) 0.046(2) 0.0462(19) -0.0012(16) 0.0175(15) 0.0129(15)
C16 0.0356(17) 0.0324(17) 0.0251(15) 0.0065(12) 0.0032(13) -0.0057(13)
C13 0.0313(16) 0.056(2) 0.0199(14) -0.0055(13) 0.0078(12) -0.0027(14)
C64 0.0396(18) 0.0311(17) 0.0422(18) 0.0096(14) 0.0101(15) 0.0011(14)
C30 0.0291(16) 0.0351(17) 0.0318(16) 0.0027(13) -0.0067(13) 0.0025(13)
C26 0.0223(14) 0.0232(15) 0.0230(13) 0.0029(11) 0.0014(11) -0.0019(11)
C53 0.0439(19) 0.0380(18) 0.0223(14) 0.0015(13) 0.0032(13) 0.0151(14)
C60 0.0276(16) 0.0449(19) 0.0401(18) -0.0028(14) 0.0098(14) -0.0075(14)
C7 0.0276(17) 0.0304(17) 0.065(2) -0.0028(15) 0.0176(15) -0.0028(13)
C4 0.0228(16) 0.048(2) 0.0421(18) -0.0038(15) 0.0133(13) -0.0086(14)
C29 0.0354(17) 0.0281(16) 0.0427(18) 0.0024(14) -0.0006(14) 0.0070(13)
C63 0.0319(16) 0.0256(16) 0.0288(15) -0.0002(12) 0.0056(13) 0.0006(12)
C67 0.0409(18) 0.0298(17) 0.0295(15) -0.0055(13) 0.0052(13) -0.0037(13)
C40 0.0312(18) 0.057(2) 0.0354(17) -0.0031(16) -0.0005(14) -0.0028(16)
C57 0.0326(17) 0.0330(17) 0.0326(16) -0.0043(13) 0.0092(13) 0.0017(13)
C11 0.0396(19) 0.0369(18) 0.0446(19) -0.0070(15) 0.0110(15) 0.0033(14)
C35 0.047(2) 0.0390(19) 0.0440(19) -0.0041(15) 0.0284(16) -0.0092(15)
C17 0.0353(18) 0.0344(17) 0.0397(18) 0.0090(14) 0.0032(14) -0.0023(14)
C33 0.0372(17) 0.0313(16) 0.0296(15) -0.0044(12) 0.0112(13) -0.0017(13)
C66 0.047(2) 0.0272(17) 0.0442(19) -0.0125(14) 0.0024(15) -0.0038(14)
C14 0.046(2) 0.055(2) 0.0297(16) -0.0118(15) 0.0116(15) -0.0012(16)
C65 0.0407(19) 0.0234(16) 0.055(2) 0.0001(15) 0.0044(16) -0.0028(14)
C43 0.0412(19) 0.0352(18) 0.0349(17) -0.0014(14) -0.0018(14) 0.0083(14)
C46 0.055(2) 0.0252(16) 0.0444(19) -0.0091(14) 0.0134(16) -0.0053(14)
C34 0.053(2) 0.047(2) 0.0307(17) -0.0028(14) 0.0193(15) -0.0087(16)
C18 0.050(2) 0.045(2) 0.0309(17) 0.0112(15) -0.0081(15) -0.0034(16)
C41 0.036(2) 0.070(3) 0.0363(19) 0.0053(17) -0.0025(15) 0.0182(18)
C47 0.058(2) 0.0322(18) 0.0389(18) -0.0117(14) 0.0155(16) 0.0047(15)
C42 0.054(2) 0.043(2) 0.0385(19) 0.0078(16) -0.0013(16) 0.0216(17)
C15 0.047(2) 0.090(3) 0.0311(17) -0.0084(18) 0.0186(16) -0.021(2)
C9 0.060(2) 0.035(2) 0.082(3) -0.0157(18) 0.034(2) -0.0097(17)
C8 0.044(2) 0.0355(19) 0.084(3) 0.0107(18) 0.0087(19) 0.0008(16)
C70 0.065(3) 0.137(5) 0.085(4) -0.049(4) -0.021(3) 0.044(3)
O1 0.0305(14) 0.083(2) 0.088(2) -0.0082(17) -0.0004(14) 0.0011(14)
C69 0.049(3) 0.065(3) 0.213(7) -0.080(4) 0.069(4) -0.024(2)
C68 0.130(5) 0.088(4) 0.108(4) -0.036(3) 0.086(4) -0.053(4)
C71 0.088(4) 0.228(8) 0.054(3) 0.054(4) 0.018(3) 0.073(5)

loop_
_atom_type_symbol
_atom_type_description
_atom_type_scat_dispersion_real
_atom_type_scat_dispersion_imag
_atom_type_scat_source
C C 0.0033 0.0016 'International Tables Vol C Tables 4.2.6.8 and 6.1.1.4'
H H 0.0000 0.0000 'International Tables Vol C Tables 4.2.6.8 and 6.1.1.4'
N N 0.0061 0.0033 'International Tables Vol C Tables 4.2.6.8 and 6.1.1.4'
Si Si 0.0817 0.0704 'International Tables Vol C Tables 4.2.6.8 and 6.1.1.4'
P P 0.1023 0.0942 'International Tables Vol C Tables 4.2.6.8 and 6.1.1.4'
Ni Ni 0.3393 1.1124 'International Tables Vol C Tables 4.2.6.8 and 6.1.1.4'
Ge Ge 0.1547 1.8001 'International Tables Vol C Tables 4.2.6.8 and 6.1.1.4'
Cl Cl 0.1484 0.1585 'International Tables Vol C Tables 4.2.6.8 and 6.1.1.4'
O O 0.0106 0.0060 'International Tables Vol C Tables 4.2.6.8 and 6.1.1.4'

loop_
_geom_angle_atom_site_label_1
_geom_angle_atom_site_label_2
_geom_angle_atom_site_label_3
_geom_angle
_geom_angle_site_symmetry_1
_geom_angle_site_symmetry_3
_geom_angle_publ_flag
N1 Ge1 Ni1 133.09(7) . . ?
N1 Ge1 Cl1 99.58(7) . . ?
Ni1 Ge1 Cl1 126.90(2) . . ?
Ge1 Ni1 P1 98.18(3) . . ?
Ge1 Ni1 P3 103.52(3) . . ?
P1 Ni1 P3 120.53(3) . . ?
Ge1 Ni1 P2 111.95(3) . . ?
P1 Ni1 P2 109.25(3) . . ?
P3 Ni1 P2 112.26(3) . . ?
C26 P1 C19 103.97(12) . . ?
C26 P1 C20 95.54(12) . . ?
C19 P1 C20 101.48(12) . . ?
C26 P1 Ni1 122.46(9) . . ?
C19 P1 Ni1 112.43(9) . . ?
C20 P1 Ni1 117.79(8) . . ?
C50 P3 C56 101.11(12) . . ?
C50 P3 C62 100.83(12) . . ?
C56 P3 C62 102.06(12) . . ?
C50 P3 Ni1 116.92(9) . . ?
C56 P3 Ni1 113.57(9) . . ?
C62 P3 Ni1 119.64(9) . . ?
C38 P2 C32 100.61(12) . . ?
C38 P2 C44 98.18(12) . . ?
C32 P2 C44 103.20(12) . . ?
C38 P2 Ni1 120.25(9) . . ?
C32 P2 Ni1 116.30(9) . . ?
C44 P2 Ni1 115.30(9) . . ?
N1 Si1 C16 113.17(12) . . ?
N1 Si1 C13 107.42(12) . . ?
C16 Si1 C13 108.18(13) . . ?
N1 Si1 C19 109.85(11) . . ?
C16 Si1 C19 112.02(13) . . ?
C13 Si1 C19 105.81(13) . . ?
C1 N1 Si1 121.09(16) . . ?
C1 N1 Ge1 119.28(16) . . ?
Si1 N1 Ge1 119.13(12) . . ?
C61 C56 C57 118.6(3) . . ?
C61 C56 P3 116.4(2) . . ?
C57 C56 P3 125.0(2) . . ?
C25 C20 C21 117.9(2) . . ?
C25 C20 P1 123.7(2) . . ?
C21 C20 P1 118.3(2) . . ?
C55 C50 C51 118.1(2) . . ?
C55 C50 P3 120.5(2) . . ?
C51 C50 P3 121.2(2) . . ?
C48 C49 C44 120.7(3) . . ?
C53 C52 C51 120.7(3) . . ?
C52 C51 C50 120.6(3) . . ?
C53 C54 C55 120.9(3) . . ?
C39 C38 C43 118.6(3) . . ?
C39 C38 P2 119.7(2) . . ?
C43 C38 P2 121.6(2) . . ?
C37 C32 C33 118.7(3) . . ?
C37 C32 P2 119.2(2) . . ?
C33 C32 P2 121.8(2) . . ?
C6 C1 C2 120.1(2) . . ?
C6 C1 N1 119.5(2) . . ?
C2 C1 N1 120.3(2) . . ?
C30 C31 C26 120.7(3) . . ?
C50 C55 C54 120.5(3) . . ?
C26 C27 C28 121.2(2) . . ?
C45 C44 C49 118.5(2) . . ?
C45 C44 P2 125.8(2) . . ?
C49 C44 P2 115.6(2) . . ?
C23 C24 C25 120.7(3) . . ?
C63 C62 C67 117.5(3) . . ?
C63 C62 P3 119.5(2) . . ?
C67 C62 P3 122.9(2) . . ?
C3 C2 C1 118.8(3) . . ?
C3 C2 C7 117.2(3) . . ?
C1 C2 C7 124.0(2) . . ?
C38 C39 C40 120.7(3) . . ?
C5 C6 C1 118.7(3) . . ?
C5 C6 C10 117.0(3) . . ?
C1 C6 C10 124.2(2) . . ?
C32 C37 C36 120.7(3) . . ?
C29 C28 C27 119.9(3) . . ?
C6 C10 C11 113.3(2) . . ?
C6 C10 C12 110.9(2) . . ?
C11 C10 C12 110.0(2) . . ?
C22 C21 C20 121.4(3) . . ?
C60 C61 C56 121.4(3) . . ?
C4 C3 C2 121.5(3) . . ?
C46 C45 C44 120.6(3) . . ?
C4 C5 C6 121.8(3) . . ?
C23 C22 C21 119.8(3) . . ?
C35 C36 C37 120.3(3) . . ?
C47 C48 C49 120.3(3) . . ?
P1 C19 Si1 127.35(15) . . ?
C20 C25 C24 120.6(3) . . ?
C58 C59 C60 119.9(3) . . ?
C22 C23 C24 119.5(3) . . ?
C59 C58 C57 120.1(3) . . ?
C17 C16 C18 108.9(3) . . ?
C17 C16 Si1 117.15(19) . . ?
C18 C16 Si1 111.9(2) . . ?
C15 C13 C14 110.5(2) . . ?
C15 C13 Si1 113.8(2) . . ?
C14 C13 Si1 116.1(2) . . ?
C65 C64 C63 119.8(3) . . ?
C29 C30 C31 120.4(3) . . ?
C27 C26 C31 118.0(2) . . ?
C27 C26 P1 120.7(2) . . ?
C31 C26 P1 121.0(2) . . ?
C54 C53 C52 119.2(3) . . ?
C61 C60 C59 120.0(3) . . ?
C2 C7 C9 111.6(3) . . ?
C2 C7 C8 111.3(3) . . ?
C9 C7 C8 109.9(3) . . ?
C5 C4 C3 119.1(3) . . ?
C28 C29 C30 119.8(3) . . ?
C62 C63 C64 121.5(3) . . ?
C66 C67 C62 121.0(3) . . ?
C41 C40 C39 120.0(3) . . ?
C56 C57 C58 120.1(3) . . ?
C34 C35 C36 119.3(3) . . ?
C32 C33 C34 120.1(3) . . ?
C65 C66 C67 120.7(3) . . ?
C66 C65 C64 119.5(3) . . ?
C42 C43 C38 120.8(3) . . ?
C45 C46 C47 120.6(3) . . ?
C35 C34 C33 120.9(3) . . ?
C40 C41 C42 120.0(3) . . ?
C48 C47 C46 119.3(3) . . ?
C43 C42 C41 119.8(3) . . ?
O1 C70 C71 109.7(4) . . ?
C70 O1 C69 111.0(4) . . ?
O1 C69 C68 107.3(3) . . ?

loop_
_geom_bond_atom_site_label_1
_geom_bond_atom_site_label_2
_geom_bond_distance
_geom_bond_site_symmetry_2
_geom_bond_publ_flag
Ge1 N1 1.869(2) . ?
Ge1 Ni1 2.1876(6) . ?
Ge1 Cl1 2.2649(9) . ?
Ni1 P1 2.2012(10) . ?
Ni1 P3 2.2055(8) . ?
Ni1 P2 2.2080(9) . ?
P1 C26 1.851(3) . ?
P1 C19 1.849(3) . ?
P1 C20 1.863(3) . ?
P3 C50 1.831(3) . ?
P3 C56 1.846(3) . ?
P3 C62 1.852(3) . ?
P2 C38 1.841(3) . ?
P2 C32 1.843(3) . ?
P2 C44 1.855(3) . ?
Si1 N1 1.767(2) . ?
Si1 C16 1.895(3) . ?
Si1 C13 1.902(3) . ?
Si1 C19 1.904(3) . ?
N1 C1 1.466(3) . ?
C56 C61 1.383(4) . ?
C56 C57 1.396(4) . ?
C20 C25 1.392(4) . ?
C20 C21 1.403(4) . ?
C50 C55 1.392(4) . ?
C50 C51 1.399(4) . ?
C49 C48 1.390(4) . ?
C49 C44 1.392(4) . ?
C52 C53 1.382(4) . ?
C52 C51 1.388(4) . ?
C54 C53 1.370(4) . ?
C54 C55 1.395(4) . ?
C38 C39 1.387(4) . ?
C38 C43 1.400(4) . ?
C32 C37 1.392(4) . ?
C32 C33 1.393(4) . ?
C1 C6 1.406(4) . ?
C1 C2 1.415(4) . ?
C31 C30 1.387(4) . ?
C31 C26 1.396(4) . ?
C27 C26 1.388(4) . ?
C27 C28 1.395(4) . ?
C44 C45 1.386(4) . ?
C24 C23 1.384(4) . ?
C24 C25 1.395(4) . ?
C62 C63 1.387(4) . ?
C62 C67 1.395(4) . ?
C2 C3 1.399(4) . ?
C2 C7 1.519(4) . ?
C39 C40 1.390(4) . ?
C6 C5 1.396(4) . ?
C6 C10 1.524(4) . ?
C37 C36 1.392(4) . ?
C28 C29 1.373(4) . ?
C10 C11 1.537(4) . ?
C10 C12 1.542(4) . ?
C21 C22 1.392(4) . ?
C61 C60 1.381(4) . ?
C3 C4 1.384(4) . ?
C45 C46 1.382(4) . ?
C5 C4 1.386(4) . ?
C22 C23 1.383(4) . ?
C36 C35 1.380(4) . ?
C48 C47 1.371(4) . ?
C59 C58 1.381(4) . ?
C59 C60 1.380(4) . ?
C58 C57 1.398(4) . ?
C16 C17 1.535(4) . ?
C16 C18 1.549(4) . ?
C13 C15 1.547(4) . ?
C13 C14 1.550(4) . ?
C64 C65 1.387(4) . ?
C64 C63 1.390(4) . ?
C30 C29 1.380(4) . ?
C7 C9 1.525(5) . ?
C7 C8 1.545(5) . ?
C67 C66 1.391(4) . ?
C40 C41 1.387(5) . ?
C35 C34 1.381(4) . ?
C33 C34 1.394(4) . ?
C66 C65 1.365(4) . ?
C43 C42 1.386(4) . ?
C46 C47 1.389(4) . ?
C41 C42 1.384(5) . ?
C70 O1 1.409(5) . ?
C70 C71 1.443(8) . ?
O1 C69 1.416(6) . ?
C69 C68 1.499(7) . ?
